data_7012799
loop_
_publ_author_name
'Kamimura, Sou'
'Kuwata, Shigeki'
'Iwasaki, Masakazu'
'Ishii, Youichi'

_publ_section_title
;
 Syntheses, structures and solution behaviour of cyclotriphosphato
 complexes of Pd(ii), Pt(ii) and Pt(iv)
;
_journal_issue 13
_journal_name_full 'Dalton Transactions'
_journal_page_first 2666
_journal_paper_doi 10.1039/b301223a
_journal_year 2003
_chemical_formula_sum 'C52.5 H48 Cl N O9 P6 Pt'
_chemical_formula_weight 1253.34
_space_group_IT_number 2
_symmetry_cell_setting triclinic
_symmetry_Int_Tables_number 2
_symmetry_space_group_name_Hall '-P 1'
_symmetry_space_group_name_H-M 'P -1'
_audit_creation_date 'Thu Apr  3 12:10:39 2003'
_audit_creation_method 'by teXsan'
_cell_angle_alpha 103.29(1)
_cell_angle_beta 95.04(1)
_cell_angle_gamma 93.56(1)
_cell_formula_units_Z 2
_cell_length_a 9.939(1)
_cell_length_b 15.728(2)
_cell_length_c 17.660(2)
_cell_measurement_reflns_used 25
_cell_measurement_temperature 294.2
_cell_measurement_theta_max 20.0
_cell_measurement_theta_min 19.9
_cell_volume 2666.6(5)
_computing_cell_refinement 'MSC/AFC Diffractometer Control'
_computing_data_collection 'MSC/AFC Diffractometer Control'
_computing_data_reduction 'teXsan Ver. 1.11'
_computing_publication_material 'teXsan Ver. 1.11'
_computing_structure_refinement 'teXsan Ver. 1.10'
_computing_structure_solution 'DIRDIF94 (PATTY)'
_diffrn_measured_fraction_theta_full 1.0001
_diffrn_measured_fraction_theta_max 1.0001
_diffrn_measurement_device_type 'Rigaku AFC7R'
_diffrn_measurement_method \w-2\q
_diffrn_radiation_type 'Mo K\a'
_diffrn_radiation_wavelength 0.7107
_diffrn_reflns_av_R_equivalents 0.018
_diffrn_reflns_limit_h_max 12
_diffrn_reflns_limit_h_min -12
_diffrn_reflns_limit_k_max 20
_diffrn_reflns_limit_k_min 0
_diffrn_reflns_limit_l_max 22
_diffrn_reflns_limit_l_min -22
_diffrn_reflns_number 12667
_diffrn_reflns_theta_full 27.51
_diffrn_reflns_theta_max 27.51
_diffrn_standards_decay_% 1.66
_diffrn_standards_interval_count 150
_diffrn_standards_number 3
_exptl_absorpt_coefficient_mu 2.906
_exptl_absorpt_correction_T_max 0.999
_exptl_absorpt_correction_T_min 0.603
_exptl_absorpt_correction_type psi-scan
_exptl_absorpt_process_details '(North, Phillips & Mathews, 1968)'
_exptl_crystal_colour colorless
_exptl_crystal_density_diffrn 1.561
_exptl_crystal_density_method 'not measured'
_exptl_crystal_description prismatic
_exptl_crystal_size_max 0.600
_exptl_crystal_size_mid 0.500
_exptl_crystal_size_min 0.200
_refine_diff_density_max 0.78
_refine_diff_density_min -0.71
_refine_ls_extinction_coef 0.0007(2)
_refine_ls_extinction_method 'Zachariasen(1967) type 2 Gaussian isotropic'
_refine_ls_goodness_of_fit_ref 1.562
_refine_ls_hydrogen_treatment noref
_refine_ls_number_parameters 638
_refine_ls_number_reflns 9598
_refine_ls_R_factor_gt 0.0312
_refine_ls_shift/su_max 0.0344
_refine_ls_structure_factor_coef F
_refine_ls_weighting_details 'w = 1/[\s^2^(Fo) + 0.00010|Fo|^2^]'
_refine_ls_weighting_scheme calc
_refine_ls_wR_factor_ref 0.0322
_reflns_number_gt 9598
_reflns_number_total 12226
_cod_data_source_file b301223a.txt
_cod_data_source_block (PPh4)[Pt(P3O9)(dppe)](5)
_cod_original_cell_volume 2666.5(7)
_cod_original_sg_symbol_H-M 'P -1         '
_cod_original_formula_sum 'C52.50 H48 Cl N O9 P6 Pt '
_cod_database_code 7012799
_reflns_threshold_criterion F^2^>3.0\s(F^2^)

loop_
_symmetry_equiv_pos_as_xyz
x,y,z
-x,-y,-z

loop_
_atom_site_label
_atom_site_type_symbol
_atom_site_fract_x
_atom_site_fract_y
_atom_site_fract_z
_atom_site_U_iso_or_equiv
_atom_site_adp_type
_atom_site_occupancy
_atom_site_calc_flag
_atom_site_refinement_flags
_atom_site_disorder_assembly
_atom_site_disorder_group
Pt(1) Pt -0.18460(2) -0.22045(1) -0.255033(9) 0.03138(4) Uani 1.00 d . . .
Cl(1) Cl -0.5000 0.0000 -0.5000 0.316(4) Uani 1.00 d S . .
Cl(2) Cl -0.3725(6) 0.0047(4) -0.3385(5) 0.234(3) Uani 0.50 d P . .
P(1) P -0.50801(10) -0.25056(8) -0.31474(6) 0.0421(3) Uani 1.00 d . . .
P(2) P -0.4354(1) -0.18617(8) -0.15265(6) 0.0397(3) Uani 1.00 d . . .
P(3) P -0.5117(1) -0.37482(9) -0.21420(8) 0.0553(4) Uani 1.00 d . . .
P(4) P 0.00888(9) -0.20182(7) -0.17816(6) 0.0330(3) Uani 1.00 d . . .
P(5) P -0.06910(9) -0.28433(7) -0.35055(6) 0.0313(3) Uani 1.00 d . . .
P(6) P -0.2859(1) -0.29004(8) -0.74761(7) 0.0468(4) Uani 1.00 d . . .
O(1) O -0.3630(2) -0.2373(2) -0.3311(1) 0.0408(8) Uani 1.00 d . . .
O(2) O -0.2906(3) -0.1607(2) -0.1628(2) 0.0484(9) Uani 1.00 d . . .
O(3) O -0.4117(6) -0.4353(3) -0.2216(3) 0.130(2) Uani 1.00 d . . .
O(4) O -0.6118(3) -0.2404(3) -0.3747(2) 0.064(1) Uani 1.00 d . . .
O(5) O -0.5255(2) -0.1846(2) -0.2324(2) 0.0425(8) Uani 1.00 d . . .
O(6) O -0.4919(3) -0.1343(2) -0.0856(2) 0.061(1) Uani 1.00 d . . .
O(7) O -0.4443(4) -0.2866(2) -0.1545(2) 0.078(1) Uani 1.00 d . . .
O(8) O -0.6440(4) -0.3929(4) -0.1914(3) 0.121(2) Uani 1.00 d . . .
O(9) O -0.5325(4) -0.3429(2) -0.2954(2) 0.064(1) Uani 1.00 d . . .
N(1) N -0.708(1) -0.1648(7) -0.8213(6) 0.175(5) Uani 1.00 d . . .
C(1) C 0.0046(4) -0.2654(3) -0.1048(2) 0.039(1) Uani 1.00 d . . .
C(2) C -0.1120(5) -0.3149(3) -0.0993(3) 0.057(2) Uani 1.00 d . . .
C(3) C -0.1171(6) -0.3618(4) -0.0419(4) 0.081(2) Uani 1.00 d . . .
C(4) C -0.0077(8) -0.3597(5) 0.0101(4) 0.087(2) Uani 1.00 d . . .
C(5) C 0.1095(7) -0.3109(5) 0.0055(3) 0.084(2) Uani 1.00 d . . .
C(6) C 0.1171(5) -0.2641(4) -0.0517(3) 0.063(2) Uani 1.00 d . . .
C(7) C 0.0638(4) -0.0895(3) -0.1278(2) 0.037(1) Uani 1.00 d . . .
C(8) C -0.0295(4) -0.0277(3) -0.1136(3) 0.046(1) Uani 1.00 d . . .
C(9) C 0.0136(5) 0.0583(3) -0.0739(3) 0.057(2) Uani 1.00 d . . .
C(10) C 0.1464(6) 0.0816(3) -0.0468(3) 0.064(2) Uani 1.00 d . . .
C(11) C 0.2375(5) 0.0210(4) -0.0604(3) 0.069(2) Uani 1.00 d . . .
C(12) C 0.1993(4) -0.0651(3) -0.1012(3) 0.056(1) Uani 1.00 d . . .
C(13) C 0.1463(4) -0.2389(3) -0.2369(2) 0.039(1) Uani 1.00 d . . .
C(14) C 0.0889(4) -0.3130(3) -0.3069(2) 0.036(1) Uani 1.00 d . . .
C(15) C -0.1555(4) -0.3827(3) -0.4145(2) 0.038(1) Uani 1.00 d . . .
C(16) C -0.1215(5) -0.4124(3) -0.4899(3) 0.051(1) Uani 1.00 d . . .
C(17) C -0.1905(6) -0.4867(4) -0.5381(3) 0.069(2) Uani 1.00 d . . .
C(18) C -0.2907(6) -0.5315(4) -0.5116(4) 0.080(2) Uani 1.00 d . . .
C(19) C -0.3245(5) -0.5038(3) -0.4365(4) 0.074(2) Uani 1.00 d . . .
C(20) C -0.2564(5) -0.4287(3) -0.3876(3) 0.051(1) Uani 1.00 d . . .
C(21) C -0.0301(4) -0.2144(3) -0.4157(2) 0.034(1) Uani 1.00 d . . .
C(22) C -0.1354(5) -0.1742(3) -0.4450(3) 0.053(1) Uani 1.00 d . . .
C(23) C -0.1137(5) -0.1247(4) -0.4991(3) 0.066(2) Uani 1.00 d . . .
C(24) C 0.0112(6) -0.1143(3) -0.5228(3) 0.062(2) Uani 1.00 d . . .
C(25) C 0.1162(5) -0.1526(3) -0.4929(3) 0.057(2) Uani 1.00 d . . .
C(26) C 0.0977(4) -0.2027(3) -0.4396(3) 0.046(1) Uani 1.00 d . . .
C(27) C -0.1563(5) -0.3630(3) -0.7430(3) 0.051(1) Uani 1.00 d . . .
C(28) C -0.0494(6) -0.3413(4) -0.6838(3) 0.068(2) Uani 1.00 d . . .
C(29) C 0.0553(6) -0.3946(5) -0.6833(4) 0.085(2) Uani 1.00 d . . .
C(30) C 0.0562(6) -0.4682(4) -0.7440(4) 0.087(2) Uani 1.00 d . . .
C(31) C -0.0531(7) -0.4914(4) -0.8028(4) 0.086(2) Uani 1.00 d . . .
C(32) C -0.1591(6) -0.4396(3) -0.8017(3) 0.064(2) Uani 1.00 d . . .
C(33) C -0.3836(5) -0.3187(3) -0.8408(3) 0.049(1) Uani 1.00 d . . .
C(34) C -0.4767(6) -0.3906(3) -0.8586(3) 0.064(2) Uani 1.00 d . . .
C(35) C -0.5524(6) -0.4118(4) -0.9323(4) 0.078(2) Uani 1.00 d . . .
C(36) C -0.5335(7) -0.3617(5) -0.9851(3) 0.081(2) Uani 1.00 d . . .
C(37) C -0.4426(7) -0.2905(5) -0.9667(3) 0.085(2) Uani 1.00 d . . .
C(38) C -0.3662(6) -0.2683(4) -0.8944(3) 0.064(2) Uani 1.00 d . . .
C(39) C -0.3995(5) -0.2901(3) -0.6744(2) 0.048(1) Uani 1.00 d . . .
C(40) C -0.5283(6) -0.2619(4) -0.6861(3) 0.064(2) Uani 1.00 d . . .
C(41) C -0.6123(6) -0.2524(4) -0.6276(3) 0.072(2) Uani 1.00 d . . .
C(42) C -0.5687(6) -0.2720(4) -0.5566(3) 0.066(2) Uani 1.00 d . . .
C(43) C -0.4447(6) -0.3015(4) -0.5463(3) 0.065(2) Uani 1.00 d . . .
C(44) C -0.3588(5) -0.3111(3) -0.6043(3) 0.056(2) Uani 1.00 d . . .
C(45) C -0.2046(5) -0.1812(3) -0.7314(3) 0.054(1) Uani 1.00 d . . .
C(46) C -0.2709(7) -0.1105(4) -0.6998(3) 0.079(2) Uani 1.00 d . . .
C(47) C -0.2066(9) -0.0257(4) -0.6892(4) 0.102(3) Uani 1.00 d . . .
C(48) C -0.0776(10) -0.0152(5) -0.7088(4) 0.100(3) Uani 1.00 d . . .
C(49) C -0.0104(7) -0.0853(5) -0.7396(4) 0.091(2) Uani 1.00 d . . .
C(50) C -0.0738(6) -0.1693(4) -0.7519(3) 0.073(2) Uani 1.00 d . . .
C(51) C -0.657(1) -0.1283(7) -0.8562(6) 0.108(4) Uani 1.00 d . . .
C(52) C -0.595(1) -0.0727(8) -0.892(1) 0.234(7) Uani 1.00 d . . .
C(53) C -0.4659 -0.0551 -0.4216 0.3166 Uiso 0.50 d P . .
H(1) H -0.1895 -0.3168 -0.1353 0.0680 Uiso 1.00 calc . . .
H(2) H -0.1980 -0.3958 -0.0391 0.0969 Uiso 1.00 calc . . .
H(3) H -0.0119 -0.3915 0.0496 0.1042 Uiso 1.00 calc . . .
H(4) H 0.1864 -0.3094 0.0418 0.1013 Uiso 1.00 calc . . .
H(5) H 0.1990 -0.2309 -0.0547 0.0761 Uiso 1.00 calc . . .
H(6) H -0.1228 -0.0438 -0.1307 0.0546 Uiso 1.00 calc . . .
H(7) H -0.0504 0.1010 -0.0658 0.0682 Uiso 1.00 calc . . .
H(8) H 0.1748 0.1400 -0.0186 0.0761 Uiso 1.00 calc . . .
H(9) H 0.3300 0.0376 -0.0415 0.0825 Uiso 1.00 calc . . .
H(10) H 0.2650 -0.1064 -0.1109 0.0677 Uiso 1.00 calc . . .
H(11) H 0.2137 -0.2597 -0.2059 0.0467 Uiso 1.00 calc . . .
H(12) H 0.1849 -0.1915 -0.2550 0.0467 Uiso 1.00 calc . . .
H(13) H 0.1524 -0.3218 -0.3445 0.0434 Uiso 1.00 calc . . .
H(14) H 0.0727 -0.3654 -0.2897 0.0434 Uiso 1.00 calc . . .
H(15) H -0.0508 -0.3817 -0.5084 0.0612 Uiso 1.00 calc . . .
H(16) H -0.1680 -0.5068 -0.5900 0.0823 Uiso 1.00 calc . . .
H(17) H -0.3375 -0.5825 -0.5455 0.0952 Uiso 1.00 calc . . .
H(18) H -0.3938 -0.5356 -0.4183 0.0885 Uiso 1.00 calc . . .
H(19) H -0.2791 -0.4090 -0.3357 0.0613 Uiso 1.00 calc . . .
H(20) H -0.2227 -0.1804 -0.4281 0.0631 Uiso 1.00 calc . . .
H(21) H -0.1869 -0.0980 -0.5198 0.0795 Uiso 1.00 calc . . .
H(22) H 0.0254 -0.0804 -0.5600 0.0736 Uiso 1.00 calc . . .
H(23) H 0.2037 -0.1445 -0.5091 0.0687 Uiso 1.00 calc . . .
H(24) H 0.1718 -0.2292 -0.4194 0.0547 Uiso 1.00 calc . . .
H(25) H -0.0488 -0.2897 -0.6435 0.0817 Uiso 1.00 calc . . .
H(26) H 0.1265 -0.3809 -0.6419 0.1007 Uiso 1.00 calc . . .
H(27) H 0.1307 -0.5031 -0.7456 0.1044 Uiso 1.00 calc . . .
H(28) H -0.0534 -0.5429 -0.8431 0.1032 Uiso 1.00 calc . . .
H(29) H -0.2340 -0.4558 -0.8407 0.0769 Uiso 1.00 calc . . .
H(30) H -0.4896 -0.4253 -0.8219 0.0763 Uiso 1.00 calc . . .
H(31) H -0.6177 -0.4610 -0.9455 0.0931 Uiso 1.00 calc . . .
H(32) H -0.5846 -0.3768 -1.0349 0.0973 Uiso 1.00 calc . . .
H(33) H -0.4313 -0.2556 -1.0032 0.1021 Uiso 1.00 calc . . .
H(34) H -0.3019 -0.2186 -0.8817 0.0766 Uiso 1.00 calc . . .
H(35) H -0.5575 -0.2491 -0.7346 0.0770 Uiso 1.00 calc . . .
H(36) H -0.6994 -0.2325 -0.6353 0.0864 Uiso 1.00 calc . . .
H(37) H -0.6259 -0.2648 -0.5158 0.0789 Uiso 1.00 calc . . .
H(38) H -0.4164 -0.3158 -0.4982 0.0779 Uiso 1.00 calc . . .
H(39) H -0.2724 -0.3320 -0.5964 0.0674 Uiso 1.00 calc . . .
H(40) H -0.3598 -0.1185 -0.6851 0.0943 Uiso 1.00 calc . . .
H(41) H -0.2532 0.0240 -0.6689 0.1214 Uiso 1.00 calc . . .
H(42) H -0.0341 0.0423 -0.7006 0.1202 Uiso 1.00 calc . . .
H(43) H 0.0793 -0.0772 -0.7527 0.1086 Uiso 1.00 calc . . .
H(44) H -0.0280 -0.2186 -0.7742 0.0871 Uiso 1.00 calc . . .
H(45) H -0.5656 -0.1054 -0.9397 0.2838 Uiso 1.00 calc . . .
H(46) H -0.5200 -0.0408 -0.8596 0.2838 Uiso 1.00 calc . . .
H(47) H -0.6579 -0.0334 -0.9051 0.2838 Uiso 1.00 calc . . .
H(48) H -0.4188 -0.1048 -0.4416 0.3799 Uiso 0.50 calc P . .
H(49) H -0.5507 -0.0738 -0.4073 0.3799 Uiso 0.50 calc P . .

loop_
_atom_site_aniso_label
_atom_site_aniso_U_11
_atom_site_aniso_U_22
_atom_site_aniso_U_33
_atom_site_aniso_U_12
_atom_site_aniso_U_13
_atom_site_aniso_U_23
Pt(1) 0.02037(7) 0.04240(10) 0.02941(8) 0.00323(5) 0.00240(5) 0.00446(6)
Cl(1) 0.359(9) 0.214(6) 0.361(9) 0.028(6) -0.001(8) 0.053(6)
Cl(2) 0.177(6) 0.106(4) 0.37(1) 0.037(4) -0.079(6) -0.014(5)
P(1) 0.0243(5) 0.0677(8) 0.0329(6) -0.0007(5) -0.0005(4) 0.0117(5)
P(2) 0.0279(5) 0.0576(7) 0.0321(5) 0.0046(5) 0.0055(4) 0.0067(5)
P(3) 0.0528(7) 0.0568(8) 0.0573(8) -0.0073(6) 0.0075(6) 0.0184(7)
P(4) 0.0227(5) 0.0426(6) 0.0307(5) 0.0034(4) 0.0011(4) 0.0029(5)
P(5) 0.0256(5) 0.0358(6) 0.0307(5) 0.0027(4) 0.0022(4) 0.0045(4)
P(6) 0.0613(8) 0.0433(7) 0.0388(6) 0.0050(6) 0.0084(6) 0.0145(5)
O(1) 0.023(1) 0.065(2) 0.032(1) 0.002(1) 0.001(1) 0.009(1)
O(2) 0.026(1) 0.074(2) 0.037(2) 0.006(1) 0.005(1) -0.005(2)
O(3) 0.170(5) 0.133(4) 0.094(4) 0.091(4) 0.012(3) 0.021(3)
O(4) 0.028(2) 0.123(3) 0.041(2) 0.006(2) -0.006(1) 0.023(2)
O(5) 0.026(1) 0.064(2) 0.038(2) 0.010(1) 0.003(1) 0.012(1)
O(6) 0.038(2) 0.098(3) 0.041(2) 0.011(2) 0.013(1) -0.002(2)
O(7) 0.124(3) 0.062(2) 0.044(2) -0.017(2) -0.018(2) 0.020(2)
O(8) 0.073(3) 0.200(5) 0.094(3) -0.064(3) 0.003(2) 0.064(3)
O(9) 0.088(3) 0.057(2) 0.041(2) -0.021(2) 0.000(2) 0.009(2)
N(1) 0.160(9) 0.20(1) 0.176(10) 0.056(8) 0.000(7) 0.063(8)
C(1) 0.038(2) 0.042(2) 0.039(2) 0.009(2) 0.006(2) 0.007(2)
C(2) 0.046(3) 0.060(3) 0.072(3) 0.010(2) 0.010(2) 0.030(3)
C(3) 0.066(4) 0.087(5) 0.114(5) 0.023(3) 0.034(4) 0.060(4)
C(4) 0.107(5) 0.103(5) 0.077(4) 0.041(4) 0.035(4) 0.057(4)
C(5) 0.093(5) 0.103(5) 0.063(4) 0.020(4) -0.015(3) 0.038(4)
C(6) 0.059(3) 0.073(4) 0.056(3) 0.001(3) -0.013(2) 0.020(3)
C(7) 0.034(2) 0.043(2) 0.032(2) -0.002(2) 0.002(2) 0.005(2)
C(8) 0.041(2) 0.049(3) 0.046(3) 0.004(2) 0.005(2) 0.007(2)
C(9) 0.072(3) 0.048(3) 0.051(3) 0.008(3) 0.016(2) 0.006(2)
C(10) 0.080(4) 0.048(3) 0.054(3) -0.020(3) 0.017(3) -0.001(2)
C(11) 0.052(3) 0.073(4) 0.065(3) -0.024(3) 0.001(3) -0.008(3)
C(12) 0.035(2) 0.064(3) 0.061(3) -0.001(2) -0.001(2) 0.000(3)
C(13) 0.024(2) 0.054(3) 0.038(2) 0.006(2) 0.002(2) 0.006(2)
C(14) 0.028(2) 0.045(2) 0.037(2) 0.010(2) 0.006(2) 0.009(2)
C(15) 0.035(2) 0.034(2) 0.041(2) 0.005(2) -0.005(2) 0.006(2)
C(16) 0.062(3) 0.044(3) 0.042(3) 0.006(2) 0.003(2) 0.000(2)
C(17) 0.095(4) 0.052(3) 0.048(3) 0.013(3) -0.006(3) -0.010(3)
C(18) 0.085(4) 0.044(3) 0.088(5) -0.002(3) -0.027(3) -0.013(3)
C(19) 0.055(3) 0.046(3) 0.108(5) -0.013(3) -0.004(3) 0.002(3)
C(20) 0.046(3) 0.041(3) 0.061(3) -0.003(2) 0.001(2) 0.006(2)
C(21) 0.034(2) 0.038(2) 0.029(2) 0.001(2) 0.003(2) 0.006(2)
C(22) 0.044(3) 0.058(3) 0.062(3) 0.003(2) 0.004(2) 0.027(3)
C(23) 0.063(3) 0.075(4) 0.070(4) 0.013(3) 0.000(3) 0.040(3)
C(24) 0.087(4) 0.056(3) 0.048(3) 0.001(3) 0.014(3) 0.023(2)
C(25) 0.062(3) 0.058(3) 0.056(3) 0.000(3) 0.027(3) 0.017(3)
C(26) 0.038(2) 0.055(3) 0.047(3) 0.005(2) 0.012(2) 0.014(2)
C(27) 0.054(3) 0.048(3) 0.056(3) 0.004(2) 0.008(2) 0.020(2)
C(28) 0.063(3) 0.066(4) 0.075(4) 0.005(3) 0.000(3) 0.018(3)
C(29) 0.069(4) 0.087(5) 0.099(5) 0.001(3) -0.007(3) 0.030(4)
C(30) 0.077(4) 0.082(5) 0.116(6) 0.026(4) 0.011(4) 0.047(4)
C(31) 0.101(5) 0.066(4) 0.091(5) 0.026(4) 0.010(4) 0.013(3)
C(32) 0.076(4) 0.051(3) 0.064(3) 0.012(3) -0.004(3) 0.015(3)
C(33) 0.062(3) 0.050(3) 0.038(2) 0.009(2) 0.009(2) 0.014(2)
C(34) 0.082(4) 0.059(3) 0.050(3) 0.004(3) -0.001(3) 0.012(3)
C(35) 0.079(4) 0.075(4) 0.068(4) 0.006(3) -0.005(3) -0.001(3)
C(36) 0.094(5) 0.109(6) 0.040(3) 0.031(4) -0.001(3) 0.014(3)
C(37) 0.114(5) 0.106(5) 0.046(3) 0.024(4) 0.017(3) 0.031(3)
C(38) 0.085(4) 0.070(4) 0.043(3) 0.009(3) 0.011(3) 0.023(3)
C(39) 0.065(3) 0.046(3) 0.035(2) 0.003(2) 0.006(2) 0.014(2)
C(40) 0.074(4) 0.081(4) 0.044(3) 0.023(3) 0.010(2) 0.025(3)
C(41) 0.068(4) 0.089(4) 0.066(4) 0.024(3) 0.016(3) 0.023(3)
C(42) 0.075(4) 0.071(4) 0.053(3) 0.000(3) 0.021(3) 0.015(3)
C(43) 0.076(4) 0.083(4) 0.039(3) -0.011(3) 0.003(2) 0.026(3)
C(44) 0.057(3) 0.069(3) 0.048(3) 0.002(3) 0.004(2) 0.027(3)
C(45) 0.076(3) 0.046(3) 0.041(3) -0.003(3) 0.008(2) 0.013(2)
C(46) 0.109(5) 0.053(4) 0.077(4) 0.005(3) 0.016(4) 0.019(3)
C(47) 0.161(8) 0.055(4) 0.086(5) 0.006(5) 0.017(5) 0.010(4)
C(48) 0.156(8) 0.070(5) 0.070(4) -0.042(5) -0.001(5) 0.025(4)
C(49) 0.110(5) 0.088(5) 0.076(4) -0.026(4) 0.011(4) 0.032(4)
C(50) 0.096(4) 0.061(4) 0.063(4) -0.012(3) 0.010(3) 0.021(3)
C(51) 0.120(8) 0.102(7) 0.119(7) 0.034(6) 0.023(6) 0.048(5)
C(52) 0.136(9) 0.137(9) 0.47(2) 0.040(7) 0.10(1) 0.12(1)

loop_
_atom_type_symbol
_atom_type_description
_atom_type_scat_dispersion_real
_atom_type_scat_dispersion_imag
_atom_type_scat_source
C C 0.003 0.002
;International Tables for Crystallography
(1992, Vol. C, Tables 4.2.6.8 and 6.1.1.1)
;
H H 0.000 0.000
;International Tables for Crystallography
(1992, Vol. C, Table 6.1.1.2)
;
Pt Pt -1.703 8.390
;International Tables for Crystallography
(1992, Vol. C, Tables 4.2.6.8 and 6.1.1.1)
;
P P 0.102 0.094
;International Tables for Crystallography
(1992, Vol. C, Tables 4.2.6.8 and 6.1.1.1)
;
O O 0.011 0.006
;International Tables for Crystallography
(1992, Vol. C, Tables 4.2.6.8 and 6.1.1.1)
;
N N 0.006 0.003
;International Tables for Crystallography
(1992, Vol. C, Tables 4.2.6.8 and 6.1.1.1)
;
Cl Cl 0.148 0.159
;International Tables for Crystallography
(1992, Vol. C, Tables 4.2.6.8 and 6.1.1.1)
;

loop_
_geom_angle_atom_site_label_1
_geom_angle_atom_site_label_2
_geom_angle_atom_site_label_3
_geom_angle
_geom_angle_site_symmetry_1
_geom_angle_site_symmetry_2
_geom_angle_site_symmetry_3
_geom_angle_publ_flag
P(4) Pt(1) P(5) 86.52(4) . . . yes
P(4) Pt(1) O(1) 177.78(8) . . . yes
P(4) Pt(1) O(2) 92.27(8) . . . yes
P(5) Pt(1) O(1) 91.66(7) . . . yes
P(5) Pt(1) O(2) 178.68(9) . . . yes
O(1) Pt(1) O(2) 89.57(10) . . . yes
C(53) Cl(1) C(53) 180.0 . . 2_454 yes
O(1) P(1) O(4) 116.5(2) . . . yes
O(1) P(1) O(5) 107.7(1) . . . yes
O(1) P(1) O(9) 109.2(2) . . . yes
O(4) P(1) O(5) 110.3(2) . . . yes
O(4) P(1) O(9) 110.2(2) . . . yes
O(5) P(1) O(9) 102.0(2) . . . yes
O(2) P(2) O(5) 107.1(2) . . . yes
O(2) P(2) O(6) 116.7(2) . . . yes
O(2) P(2) O(7) 106.5(2) . . . yes
O(5) P(2) O(6) 110.5(2) . . . yes
O(5) P(2) O(7) 102.0(2) . . . yes
O(6) P(2) O(7) 112.8(2) . . . yes
O(3) P(3) O(7) 106.7(3) . . . yes
O(3) P(3) O(8) 123.4(4) . . . yes
O(3) P(3) O(9) 108.1(3) . . . yes
O(7) P(3) O(8) 107.3(3) . . . yes
O(7) P(3) O(9) 101.4(2) . . . yes
O(8) P(3) O(9) 107.6(2) . . . yes
Pt(1) P(4) C(1) 112.2(1) . . . yes
Pt(1) P(4) C(7) 115.5(1) . . . yes
Pt(1) P(4) C(13) 109.5(1) . . . yes
C(1) P(4) C(7) 107.3(2) . . . yes
C(1) P(4) C(13) 106.8(2) . . . yes
C(7) P(4) C(13) 104.9(2) . . . yes
Pt(1) P(5) C(14) 108.1(1) . . . yes
Pt(1) P(5) C(15) 114.5(1) . . . yes
Pt(1) P(5) C(21) 112.9(1) . . . yes
C(14) P(5) C(15) 108.1(2) . . . yes
C(14) P(5) C(21) 108.7(2) . . . yes
C(15) P(5) C(21) 104.3(2) . . . yes
C(27) P(6) C(33) 110.8(2) . . . yes
C(27) P(6) C(39) 112.6(2) . . . yes
C(27) P(6) C(45) 107.7(2) . . . yes
C(33) P(6) C(39) 107.9(2) . . . yes
C(33) P(6) C(45) 109.8(2) . . . yes
C(39) P(6) C(45) 108.1(2) . . . yes
Pt(1) O(1) P(1) 129.5(2) . . . yes
Pt(1) O(2) P(2) 125.3(2) . . . yes
P(1) O(5) P(2) 122.4(2) . . . yes
P(2) O(7) P(3) 136.0(2) . . . yes
P(1) O(9) P(3) 132.3(2) . . . yes
P(4) C(1) C(2) 120.5(3) . . . yes
P(4) C(1) C(6) 121.1(4) . . . yes
C(2) C(1) C(6) 118.5(4) . . . yes
C(1) C(2) C(3) 120.7(5) . . . yes
C(2) C(3) C(4) 120.6(6) . . . yes
C(3) C(4) C(5) 119.5(5) . . . yes
C(4) C(5) C(6) 120.8(5) . . . yes
C(1) C(6) C(5) 119.8(5) . . . yes
P(4) C(7) C(8) 120.3(3) . . . yes
P(4) C(7) C(12) 120.5(3) . . . yes
C(8) C(7) C(12) 119.2(4) . . . yes
C(7) C(8) C(9) 119.9(4) . . . yes
C(8) C(9) C(10) 120.7(5) . . . yes
C(9) C(10) C(11) 119.4(4) . . . yes
C(10) C(11) C(12) 121.8(5) . . . yes
C(7) C(12) C(11) 119.0(4) . . . yes
P(4) C(13) C(14) 109.0(2) . . . yes
P(5) C(14) C(13) 109.7(3) . . . yes
P(5) C(15) C(16) 120.8(3) . . . yes
P(5) C(15) C(20) 119.4(3) . . . yes
C(16) C(15) C(20) 119.8(4) . . . yes
C(15) C(16) C(17) 119.7(5) . . . yes
C(16) C(17) C(18) 120.4(5) . . . yes
C(17) C(18) C(19) 120.8(5) . . . yes
C(18) C(19) C(20) 119.5(5) . . . yes
C(15) C(20) C(19) 119.9(5) . . . yes
P(5) C(21) C(22) 117.5(3) . . . yes
P(5) C(21) C(26) 123.4(3) . . . yes
C(22) C(21) C(26) 119.1(4) . . . yes
C(21) C(22) C(23) 120.1(4) . . . yes
C(22) C(23) C(24) 120.5(5) . . . yes
C(23) C(24) C(25) 119.6(5) . . . yes
C(24) C(25) C(26) 121.3(4) . . . yes
C(21) C(26) C(25) 119.4(4) . . . yes
P(6) C(27) C(28) 120.3(4) . . . yes
P(6) C(27) C(32) 119.4(4) . . . yes
C(28) C(27) C(32) 120.2(5) . . . yes
C(27) C(28) C(29) 120.3(5) . . . yes
C(28) C(29) C(30) 119.4(6) . . . yes
C(29) C(30) C(31) 120.3(6) . . . yes
C(30) C(31) C(32) 119.9(6) . . . yes
C(27) C(32) C(31) 119.7(5) . . . yes
P(6) C(33) C(34) 119.7(4) . . . yes
P(6) C(33) C(38) 120.0(4) . . . yes
C(34) C(33) C(38) 120.4(5) . . . yes
C(33) C(34) C(35) 118.6(5) . . . yes
C(34) C(35) C(36) 120.5(6) . . . yes
C(35) C(36) C(37) 120.5(5) . . . yes
C(36) C(37) C(38) 120.2(6) . . . yes
C(33) C(38) C(37) 119.9(5) . . . yes
P(6) C(39) C(40) 118.9(3) . . . yes
P(6) C(39) C(44) 121.5(4) . . . yes
C(40) C(39) C(44) 119.5(4) . . . yes
C(39) C(40) C(41) 120.2(5) . . . yes
C(40) C(41) C(42) 119.7(5) . . . yes
C(41) C(42) C(43) 120.0(5) . . . yes
C(42) C(43) C(44) 121.1(5) . . . yes
C(39) C(44) C(43) 119.6(5) . . . yes
P(6) C(45) C(46) 120.2(4) . . . yes
P(6) C(45) C(50) 119.8(4) . . . yes
C(46) C(45) C(50) 120.1(5) . . . yes
C(45) C(46) C(47) 119.3(6) . . . yes
C(46) C(47) C(48) 119.9(7) . . . yes
C(47) C(48) C(49) 121.1(6) . . . yes
C(48) C(49) C(50) 119.5(7) . . . yes
C(45) C(50) C(49) 120.1(6) . . . yes
N(1) C(51) C(52) 171(1) . . . yes
Cl(1) C(53) Cl(2) 116.9(3) . . . yes

loop_
_geom_bond_atom_site_label_1
_geom_bond_atom_site_label_2
_geom_bond_distance
_geom_bond_site_symmetry_1
_geom_bond_site_symmetry_2
_geom_bond_publ_flag
Pt(1) P(4) 2.217(1) . . yes
Pt(1) P(5) 2.208(1) . . yes
Pt(1) O(1) 2.093(3) . . yes
Pt(1) O(2) 2.090(3) . . yes
Cl(1) C(53) 1.813 . . yes
Cl(1) C(53) 1.813 . 2_454 yes
Cl(2) C(53) 1.708(7) . . yes
P(1) O(1) 1.506(3) . . yes
P(1) O(4) 1.456(3) . . yes
P(1) O(5) 1.611(3) . . yes
P(1) O(9) 1.575(4) . . yes
P(2) O(2) 1.508(3) . . yes
P(2) O(5) 1.607(3) . . yes
P(2) O(6) 1.453(3) . . yes
P(2) O(7) 1.570(4) . . yes
P(3) O(3) 1.413(4) . . yes
P(3) O(7) 1.603(4) . . yes
P(3) O(8) 1.439(4) . . yes
P(3) O(9) 1.626(4) . . yes
P(4) C(1) 1.811(4) . . yes
P(4) C(7) 1.811(4) . . yes
P(4) C(13) 1.830(4) . . yes
P(5) C(14) 1.817(4) . . yes
P(5) C(15) 1.808(4) . . yes
P(5) C(21) 1.814(4) . . yes
P(6) C(27) 1.786(5) . . yes
P(6) C(33) 1.782(5) . . yes
P(6) C(39) 1.789(4) . . yes
P(6) C(45) 1.797(5) . . yes
N(1) C(51) 1.07(1) . . yes
C(1) C(2) 1.378(6) . . yes
C(1) C(6) 1.391(6) . . yes
C(2) C(3) 1.387(7) . . yes
C(3) C(4) 1.354(9) . . yes
C(4) C(5) 1.373(9) . . yes
C(5) C(6) 1.385(8) . . yes
C(7) C(8) 1.381(6) . . yes
C(7) C(12) 1.387(5) . . yes
C(8) C(9) 1.393(6) . . yes
C(9) C(10) 1.361(7) . . yes
C(10) C(11) 1.351(7) . . yes
C(11) C(12) 1.392(7) . . yes
C(13) C(14) 1.531(5) . . yes
C(15) C(16) 1.386(6) . . yes
C(15) C(20) 1.381(6) . . yes
C(16) C(17) 1.378(6) . . yes
C(17) C(18) 1.361(8) . . yes
C(18) C(19) 1.376(8) . . yes
C(19) C(20) 1.388(6) . . yes
C(21) C(22) 1.378(6) . . yes
C(21) C(26) 1.389(5) . . yes
C(22) C(23) 1.387(7) . . yes
C(23) C(24) 1.356(7) . . yes
C(24) C(25) 1.363(7) . . yes
C(25) C(26) 1.376(6) . . yes
C(27) C(28) 1.391(7) . . yes
C(27) C(32) 1.393(7) . . yes
C(28) C(29) 1.377(8) . . yes
C(29) C(30) 1.386(9) . . yes
C(30) C(31) 1.403(9) . . yes
C(31) C(32) 1.370(8) . . yes
C(33) C(34) 1.375(7) . . yes
C(33) C(38) 1.383(6) . . yes
C(34) C(35) 1.402(7) . . yes
C(35) C(36) 1.370(9) . . yes
C(36) C(37) 1.352(9) . . yes
C(37) C(38) 1.385(8) . . yes
C(39) C(40) 1.394(7) . . yes
C(39) C(44) 1.387(6) . . yes
C(40) C(41) 1.372(7) . . yes
C(41) C(42) 1.397(8) . . yes
C(42) C(43) 1.356(7) . . yes
C(43) C(44) 1.379(7) . . yes
C(45) C(46) 1.361(7) . . yes
C(45) C(50) 1.392(7) . . yes
C(46) C(47) 1.408(8) . . yes
C(47) C(48) 1.367(10) . . yes
C(48) C(49) 1.356(10) . . yes
C(49) C(50) 1.389(8) . . yes
C(51) C(52) 1.34(1) . . yes

loop_
_geom_contact_atom_site_label_1
_geom_contact_atom_site_label_2
_geom_contact_distance
_geom_contact_site_symmetry_1
_geom_contact_site_symmetry_2
_geom_contact_publ_flag
Cl(2) N(1) 3.32(1) . 2_454 ?
Cl(2) C(51) 3.52(1) . 2_454 ?
O(3) C(34) 3.523(8) . 2_444 ?
O(4) C(26) 3.153(5) . 1_455 ?
O(4) C(42) 3.207(6) . . ?
O(4) C(53) 3.476(4) . . ?
O(4) C(14) 3.524(5) . 1_455 ?
O(4) C(43) 3.550(6) . . ?
O(4) C(13) 3.566(5) . 1_455 ?
O(5) C(13) 3.309(4) . 1_455 ?
O(6) C(12) 3.330(5) . 1_455 ?
O(6) C(52) 3.43(1) . 2_454 ?
O(6) C(11) 3.520(6) . 2_555 ?
O(6) C(52) 3.59(2) . 1_556 ?
O(7) C(37) 3.331(6) . 1_556 ?
O(8) C(32) 3.155(7) . 2_444 ?
O(8) C(31) 3.401(8) . 2_444 ?
O(8) C(13) 3.476(7) . 1_455 ?
N(1) C(40) 3.53(1) . . ?
C(8) C(10) 3.414(7) . 2_555 ?
C(8) C(9) 3.444(7) . 2_555 ?
C(8) C(49) 3.501(8) . 2_554 ?
C(8) C(48) 3.592(8) . 2_554 ?
C(9) C(49) 3.415(8) . 2_554 ?
C(9) C(9) 3.54(1) . 2_555 ?
C(19) C(42) 3.591(8) . 2_444 ?
C(24) C(24) 3.52(1) . 2_554 ?
C(35) C(35) 3.50(1) . 2_443 ?

loop_
_geom_torsion_atom_site_label_1
_geom_torsion_atom_site_label_2
_geom_torsion_atom_site_label_3
_geom_torsion_atom_site_label_4
_geom_torsion
_geom_torsion_site_symmetry_1
_geom_torsion_site_symmetry_2
_geom_torsion_site_symmetry_3
_geom_torsion_site_symmetry_4
_geom_torsion_publ_flag
Pt(1) P(4) C(1) C(2) -2.7(4) . . . . yes
Pt(1) P(4) C(1) C(6) 178.8(3) . . . . yes
Pt(1) P(4) C(7) C(8) 24.4(4) . . . . yes
Pt(1) P(4) C(7) C(12) -157.2(3) . . . . yes
Pt(1) P(4) C(13) C(14) -30.2(3) . . . . yes
Pt(1) P(5) C(14) C(13) -40.4(3) . . . . yes
Pt(1) P(5) C(15) C(16) 157.2(3) . . . . yes
Pt(1) P(5) C(15) C(20) -22.9(4) . . . . yes
Pt(1) P(5) C(21) C(22) -50.2(4) . . . . yes
Pt(1) P(5) C(21) C(26) 132.8(3) . . . . yes
Pt(1) O(1) P(1) O(4) 166.4(2) . . . . yes
Pt(1) O(1) P(1) O(5) 42.0(3) . . . . yes
Pt(1) O(1) P(1) O(9) -68.0(3) . . . . yes
Pt(1) O(2) P(2) O(5) -53.6(3) . . . . yes
Pt(1) O(2) P(2) O(6) -178.1(2) . . . . yes
Pt(1) O(2) P(2) O(7) 54.9(3) . . . . yes
P(1) O(1) Pt(1) P(4) -176(2) . . . . yes
P(1) O(1) Pt(1) P(5) 149.2(2) . . . . yes
P(1) O(1) Pt(1) O(2) -30.3(2) . . . . yes
P(1) O(5) P(2) O(2) 64.5(3) . . . . yes
P(1) O(5) P(2) O(6) -167.4(2) . . . . yes
P(1) O(5) P(2) O(7) -47.1(3) . . . . yes
P(1) O(9) P(3) O(3) -116.7(4) . . . . yes
P(1) O(9) P(3) O(7) -4.7(4) . . . . yes
P(1) O(9) P(3) O(8) 107.9(4) . . . . yes
P(2) O(2) Pt(1) P(4) -145.3(2) . . . . yes
P(2) O(2) Pt(1) P(5) -121(3) . . . . yes
P(2) O(2) Pt(1) O(1) 36.0(2) . . . . yes
P(2) O(5) P(1) O(1) -57.8(3) . . . . yes
P(2) O(5) P(1) O(4) 174.1(2) . . . . yes
P(2) O(5) P(1) O(9) 57.1(2) . . . . yes
P(2) O(7) P(3) O(3) 132.8(4) . . . . yes
P(2) O(7) P(3) O(8) -93.1(4) . . . . yes
P(2) O(7) P(3) O(9) 19.7(4) . . . . yes
P(3) O(7) P(2) O(2) -109.4(4) . . . . yes
P(3) O(7) P(2) O(5) 2.7(4) . . . . yes
P(3) O(7) P(2) O(6) 121.3(4) . . . . yes
P(3) O(9) P(1) O(1) 87.2(3) . . . . yes
P(3) O(9) P(1) O(4) -143.6(3) . . . . yes
P(3) O(9) P(1) O(5) -26.6(4) . . . . yes
P(4) Pt(1) P(5) C(14) 17.0(1) . . . . yes
P(4) Pt(1) P(5) C(15) 137.5(2) . . . . yes
P(4) Pt(1) P(5) C(21) -103.2(1) . . . . yes
P(4) C(1) C(2) C(3) -178.2(4) . . . . yes
P(4) C(1) C(6) C(5) 177.7(4) . . . . yes
P(4) C(7) C(8) C(9) 179.2(4) . . . . yes
P(4) C(7) C(12) C(11) -177.8(4) . . . . yes
P(4) C(13) C(14) P(5) 44.4(3) . . . . yes
P(5) Pt(1) P(4) C(1) -113.6(1) . . . . yes
P(5) Pt(1) P(4) C(7) 123.0(1) . . . . yes
P(5) Pt(1) P(4) C(13) 4.9(2) . . . . yes
P(5) C(15) C(16) C(17) -178.8(4) . . . . yes
P(5) C(15) C(20) C(19) 179.3(4) . . . . yes
P(5) C(21) C(22) C(23) -175.7(4) . . . . yes
P(5) C(21) C(26) C(25) 176.1(3) . . . . yes
P(6) C(27) C(28) C(29) -175.6(5) . . . . yes
P(6) C(27) C(32) C(31) 173.5(5) . . . . yes
P(6) C(33) C(34) C(35) 179.9(4) . . . . yes
P(6) C(33) C(38) C(37) -179.8(4) . . . . yes
P(6) C(39) C(40) C(41) -173.1(4) . . . . yes
P(6) C(39) C(44) C(43) 173.2(4) . . . . yes
P(6) C(45) C(46) C(47) -178.6(5) . . . . yes
P(6) C(45) C(50) C(49) 180.0(4) . . . . yes
O(1) Pt(1) P(4) C(1) -148(2) . . . . yes
O(1) Pt(1) P(4) C(7) 88(2) . . . . yes
O(1) Pt(1) P(4) C(13) -29(2) . . . . yes
O(1) Pt(1) P(5) C(14) -164.3(2) . . . . yes
O(1) Pt(1) P(5) C(15) -43.7(2) . . . . yes
O(1) Pt(1) P(5) C(21) 75.5(2) . . . . yes
O(2) Pt(1) P(4) C(1) 65.9(2) . . . . yes
O(2) Pt(1) P(4) C(7) -57.5(2) . . . . yes
O(2) Pt(1) P(4) C(13) -175.6(2) . . . . yes
O(2) Pt(1) P(5) C(14) -6(4) . . . . yes
O(2) Pt(1) P(5) C(15) 114(4) . . . . yes
O(2) Pt(1) P(5) C(21) -126(4) . . . . yes
C(1) P(4) C(7) C(8) -101.5(4) . . . . yes
C(1) P(4) C(7) C(12) 76.8(4) . . . . yes
C(1) P(4) C(13) C(14) 91.5(3) . . . . yes
C(1) C(2) C(3) C(4) 0.2(9) . . . . yes
C(1) C(6) C(5) C(4) 0.8(9) . . . . yes
C(2) C(1) P(4) C(7) 125.2(4) . . . . yes
C(2) C(1) P(4) C(13) -122.7(4) . . . . yes
C(2) C(1) C(6) C(5) -0.8(8) . . . . yes
C(2) C(3) C(4) C(5) 0(1) . . . . yes
C(3) C(2) C(1) C(6) 0.4(7) . . . . yes
C(3) C(4) C(5) C(6) 0(1) . . . . yes
C(6) C(1) P(4) C(7) -53.4(4) . . . . yes
C(6) C(1) P(4) C(13) 58.7(4) . . . . yes
C(7) P(4) C(13) C(14) -154.8(3) . . . . yes
C(7) C(8) C(9) C(10) -2.0(7) . . . . yes
C(7) C(12) C(11) C(10) -0.9(9) . . . . yes
C(8) C(7) P(4) C(13) 145.1(4) . . . . yes
C(8) C(7) C(12) C(11) 0.6(7) . . . . yes
C(8) C(9) C(10) C(11) 1.6(8) . . . . yes
C(9) C(8) C(7) C(12) 0.9(7) . . . . yes
C(9) C(10) C(11) C(12) -0.1(9) . . . . yes
C(12) C(7) P(4) C(13) -36.6(4) . . . . yes
C(13) C(14) P(5) C(15) -164.9(3) . . . . yes
C(13) C(14) P(5) C(21) 82.4(3) . . . . yes
C(14) P(5) C(15) C(16) -82.3(4) . . . . yes
C(14) P(5) C(15) C(20) 97.7(4) . . . . yes
C(14) P(5) C(21) C(22) -170.0(3) . . . . yes
C(14) P(5) C(21) C(26) 13.0(4) . . . . yes
C(15) P(5) C(21) C(22) 74.8(4) . . . . yes
C(15) P(5) C(21) C(26) -102.2(4) . . . . yes
C(15) C(16) C(17) C(18) -0.7(8) . . . . yes
C(15) C(20) C(19) C(18) -0.2(8) . . . . yes
C(16) C(15) P(5) C(21) 33.2(4) . . . . yes
C(16) C(15) C(20) C(19) -0.8(7) . . . . yes
C(16) C(17) C(18) C(19) -0.3(9) . . . . yes
C(17) C(16) C(15) C(20) 1.2(7) . . . . yes
C(17) C(18) C(19) C(20) 0.7(9) . . . . yes
C(20) C(15) P(5) C(21) -146.8(4) . . . . yes
C(21) C(22) C(23) C(24) -0.9(8) . . . . yes
C(21) C(26) C(25) C(24) -0.2(7) . . . . yes
C(22) C(21) C(26) C(25) -0.9(6) . . . . yes
C(22) C(23) C(24) C(25) -0.2(8) . . . . yes
C(23) C(22) C(21) C(26) 1.5(7) . . . . yes
C(23) C(24) C(25) C(26) 0.8(8) . . . . yes
C(27) P(6) C(33) C(34) 75.0(4) . . . . yes
C(27) P(6) C(33) C(38) -105.5(4) . . . . yes
C(27) P(6) C(39) C(40) -158.2(4) . . . . yes
C(27) P(6) C(39) C(44) 26.7(5) . . . . yes
C(27) P(6) C(45) C(46) -152.5(5) . . . . yes
C(27) P(6) C(45) C(50) 28.0(5) . . . . yes
C(27) C(28) C(29) C(30) 2.7(10) . . . . yes
C(27) C(32) C(31) C(30) 1.5(10) . . . . yes
C(28) C(27) P(6) C(33) 164.8(4) . . . . yes
C(28) C(27) P(6) C(39) -74.2(5) . . . . yes
C(28) C(27) P(6) C(45) 44.8(5) . . . . yes
C(28) C(27) C(32) C(31) -3.0(8) . . . . yes
C(28) C(29) C(30) C(31) -4(1) . . . . yes
C(29) C(28) C(27) C(32) 0.9(8) . . . . yes
C(29) C(30) C(31) C(32) 2(1) . . . . yes
C(32) C(27) P(6) C(33) -11.7(5) . . . . yes
C(32) C(27) P(6) C(39) 109.3(4) . . . . yes
C(32) C(27) P(6) C(45) -131.7(4) . . . . yes
C(33) P(6) C(39) C(40) -35.6(5) . . . . yes
C(33) P(6) C(39) C(44) 149.3(4) . . . . yes
C(33) P(6) C(45) C(46) 86.7(5) . . . . yes
C(33) P(6) C(45) C(50) -92.7(5) . . . . yes
C(33) C(34) C(35) C(36) 0.1(9) . . . . yes
C(33) C(38) C(37) C(36) -0.4(9) . . . . yes
C(34) C(33) P(6) C(39) -48.7(5) . . . . yes
C(34) C(33) P(6) C(45) -166.2(4) . . . . yes
C(34) C(33) C(38) C(37) -0.3(8) . . . . yes
C(34) C(35) C(36) C(37) -0.8(10) . . . . yes
C(35) C(34) C(33) C(38) 0.5(8) . . . . yes
C(35) C(36) C(37) C(38) 0(1) . . . . yes
C(38) C(33) P(6) C(39) 130.8(4) . . . . yes
C(38) C(33) P(6) C(45) 13.3(5) . . . . yes
C(39) P(6) C(45) C(46) -30.7(5) . . . . yes
C(39) P(6) C(45) C(50) 149.9(4) . . . . yes
C(39) C(40) C(41) C(42) -0.8(9) . . . . yes
C(39) C(44) C(43) C(42) 0.2(8) . . . . yes
C(40) C(39) P(6) C(45) 83.1(4) . . . . yes
C(40) C(39) C(44) C(43) -1.9(8) . . . . yes
C(40) C(41) C(42) C(43) -0.9(9) . . . . yes
C(41) C(40) C(39) C(44) 2.1(8) . . . . yes
C(41) C(42) C(43) C(44) 1.2(9) . . . . yes
C(44) C(39) P(6) C(45) -92.0(4) . . . . yes
C(45) C(46) C(47) C(48) -1(1) . . . . yes
C(45) C(50) C(49) C(48) -1.2(10) . . . . yes
C(46) C(45) C(50) C(49) 0.5(9) . . . . yes
C(46) C(47) C(48) C(49) 1(1) . . . . yes
C(47) C(46) C(45) C(50) 0.9(9) . . . . yes
C(47) C(48) C(49) C(50) 0(1) . . . . yes
C(47) C(48) C(49) C(50) 0(1) . . . . yes
